data_7133019
loop_
_publ_author_name
'Sachin, ?'
'Sharma, Tamanna'
'Chandra, Devesh'
'Sumit, ?'
'Sharma, Upendra'

_publ_section_title
;
 Inherent directing group-enabled Co(III)-catalyzed C-H
 allylation/vinylation of isoquinolones.
;
_journal_issue 43
_journal_name_full 'Chemical communications (Cambridge, England)'
_journal_page_first 5626
_journal_page_last 5629
_journal_paper_doi 10.1039/d4cc01146e
_journal_volume 60
_journal_year 2024
_chemical_formula_moiety 'C18 H14 Cl N O'
_chemical_formula_sum 'C18 H14 Cl N O'
_chemical_formula_weight 295.75
_space_group_crystal_system monoclinic
_space_group_IT_number 14
_space_group_name_Hall '-P 2ybc'
_space_group_name_H-M_alt 'P 1 21/c 1'
_atom_sites_solution_hydrogens geom
_atom_sites_solution_primary dual
_audit_creation_date 2023-10-10
_audit_creation_method
;
Olex2 1.5-ac5-024
(compiled 2022.04.12 svn.rca3783a0 for Rigaku Oxford Diffraction, GUI svn.r6498)
;
_audit_update_record
;
2023-10-12 deposited with the CCDC.	2024-05-01 downloaded from the CCDC.
;
_cell_angle_alpha 90
_cell_angle_beta 104.254(7)
_cell_angle_gamma 90
_cell_formula_units_Z 4
_cell_length_a 7.8569(6)
_cell_length_b 16.8285(13)
_cell_length_c 11.2120(8)
_cell_measurement_reflns_used 1763
_cell_measurement_temperature 293(2)
_cell_measurement_theta_max 68.3850
_cell_measurement_theta_min 4.8610
_cell_volume 1436.81(19)
_computing_cell_refinement 'CrysAlisPro 1.171.42.49 (Rigaku OD, 2022)'
_computing_data_collection 'CrysAlisPro 1.171.42.49 (Rigaku OD, 2022)'
_computing_data_reduction 'CrysAlisPro 1.171.42.49 (Rigaku OD, 2022)'
_computing_molecular_graphics 'Olex2 1.5-ac5-024 (Dolomanov et al., 2009)'
_computing_publication_material 'Olex2 1.5-ac5-024 (Dolomanov et al., 2009)'
_computing_structure_refinement 'SHELXL 2018/1 (Sheldrick, 2015)'
_computing_structure_solution 'SHELXT  (Sheldrick, 2015)'
_diffrn_ambient_temperature 293(2)
_diffrn_detector 'CCD plate'
_diffrn_detector_area_resol_mean 15.9974
_diffrn_detector_type Eos
_diffrn_measured_fraction_theta_full 0.993
_diffrn_measured_fraction_theta_max 0.983
_diffrn_measurement_details
;
List of Runs (angles in degrees, time in seconds):

  # Type    Start    End  Width  t~exp~   \w     \q     \k     \f   Frames
#--------------------------------------------------------------------------
  1  \w   -101.00 -51.00   1.00    1.00    --  -24.78 -57.00-180.00   50
  2  \w    -63.00  42.00   1.00    1.00    --  -24.78  77.00  60.00  105
  3  \w    -15.00  37.00   1.00    1.00    --   24.78  77.00 150.00   52
  4  \w   -125.00 -48.00   1.00    1.50    --  -69.25 178.00-120.00   77
  5  \w    114.00 155.00   1.00    1.50    --   69.25 111.00-180.00   41
  6  \w    109.00 154.00   1.00    1.50    --   69.25 111.00 -30.00   45
  7  \w    106.00 153.00   1.00    1.50    --   69.25 111.00  60.00   47
  8  \w    -21.00 159.00   1.00    1.50    --   69.25  12.00 -60.00  180
  9  \w    122.00 165.00   1.00    2.44    --  113.72  43.00-180.00   43
 10  \w     83.00 118.00   1.00    2.44    --  113.72  43.00-180.00   35
 11  \w     26.00 158.00   1.00    2.44    --  113.72 -21.00 -30.00  132
 12  \w     25.00 106.00   1.00    2.44    --  113.72 -89.00-120.00   81
 13  \w     29.00 108.00   1.00    2.44    --  113.72-104.00  90.00   79
 14  \w     48.00 103.00   1.00    2.44    --  113.72-104.00-150.00   55
 15  \w     34.00 143.00   1.00    2.44    --  113.72 -65.00  60.00  109
;
_diffrn_measurement_device 'four-circle diffractometer'
_diffrn_measurement_device_type 'SuperNova, Dual, Cu at home/near, Eos'
_diffrn_measurement_method '\w scans'
_diffrn_orient_matrix_type 'CrysAlisPro convention (1999,Acta A55,543-557)'
_diffrn_orient_matrix_UB_11 0.1950274000
_diffrn_orient_matrix_UB_12 -0.0146465000
_diffrn_orient_matrix_UB_13 0.0629698000
_diffrn_orient_matrix_UB_21 -0.0396565000
_diffrn_orient_matrix_UB_22 0.0108804000
_diffrn_orient_matrix_UB_23 0.1269498000
_diffrn_orient_matrix_UB_31 -0.0364565000
_diffrn_orient_matrix_UB_32 -0.0896821000
_diffrn_orient_matrix_UB_33 0.0049254000
_diffrn_radiation_monochromator mirror
_diffrn_radiation_probe x-ray
_diffrn_radiation_type 'Cu K\a'
_diffrn_radiation_wavelength 1.54184
_diffrn_reflns_av_R_equivalents 0.0256
_diffrn_reflns_av_unetI/netI 0.0384
_diffrn_reflns_Laue_measured_fraction_full 0.993
_diffrn_reflns_Laue_measured_fraction_max 0.983
_diffrn_reflns_limit_h_max 9
_diffrn_reflns_limit_h_min -9
_diffrn_reflns_limit_k_max 9
_diffrn_reflns_limit_k_min -20
_diffrn_reflns_limit_l_max 13
_diffrn_reflns_limit_l_min -10
_diffrn_reflns_number 4102
_diffrn_reflns_point_group_measured_fraction_full 0.993
_diffrn_reflns_point_group_measured_fraction_max 0.983
_diffrn_reflns_theta_full 67.684
_diffrn_reflns_theta_max 68.974
_diffrn_reflns_theta_min 4.844
_diffrn_source 'micro-focus sealed X-ray tube'
_diffrn_source_type 'SuperNova (Cu) X-ray Source'
_exptl_absorpt_coefficient_mu 2.323
_exptl_absorpt_correction_T_max 1.000
_exptl_absorpt_correction_T_min 0.416
_exptl_absorpt_correction_type gaussian
_exptl_absorpt_process_details
;
CrysAlisPro 1.171.42.49 (Rigaku Oxford Diffraction, 2022)
Numerical absorption correction based on gaussian integration over
a multifaceted crystal model
Empirical absorption correction using spherical harmonics,
implemented in SCALE3 ABSPACK scaling algorithm.
;
_exptl_crystal_density_diffrn 1.367
_exptl_crystal_density_method 'not measured'
_exptl_crystal_description monoclinic
_exptl_crystal_F_000 616
_exptl_crystal_size_max 0.635
_exptl_crystal_size_mid 0.387
_exptl_crystal_size_min 0.143
_refine_diff_density_max 0.191
_refine_diff_density_min -0.257
_refine_diff_density_rms 0.051
_refine_ls_extinction_coef 0.0009(5)
_refine_ls_extinction_expression Fc^*^=kFc[1+0.001xFc^2^\l^3^/sin(2\q)]^-1/4^
_refine_ls_extinction_method 'SHELXL-2018/1 (Sheldrick 2018)'
_refine_ls_goodness_of_fit_ref 1.026
_refine_ls_hydrogen_treatment constr
_refine_ls_matrix_type full
_refine_ls_number_parameters 191
_refine_ls_number_reflns 2554
_refine_ls_number_restraints 0
_refine_ls_restrained_S_all 1.026
_refine_ls_R_factor_all 0.0614
_refine_ls_R_factor_gt 0.0510
_refine_ls_shift/su_max 0.000
_refine_ls_shift/su_mean 0.000
_refine_ls_structure_factor_coef Fsqd
_refine_ls_weighting_details 'w=1/[\s^2^(Fo^2^)+(0.0908P)^2^+0.1112P] where P=(Fo^2^+2Fc^2^)/3'
_refine_ls_weighting_scheme calc
_refine_ls_wR_factor_gt 0.1395
_refine_ls_wR_factor_ref 0.1540
_reflns_Friedel_coverage 0.000
_reflns_number_gt 2042
_reflns_number_total 2554
_reflns_threshold_expression 'I > 2\s(I)'
_cod_data_source_file d4cc01146e2.cif
_cod_data_source_block ussrnb1_134_1_rt_cu_auto
_cod_depositor_comments 'Adding full bibliography for 7133019.cif.'
_cod_database_code 7133019
_shelx_shelxl_version_number 2018/1
_chemical_oxdiff_formula 'C72  H56  Cl4  N4  O4  '
_shelx_space_group_comment
;
The symmetry employed for this shelxl refinement is uniquely defined
by the following loop, which should always be used as a source of
symmetry information in preference to the above space-group names.
They are only intended as comments.
;
_olex2_refinement_description
;
1. Fixed Uiso
 At 1.2 times of:
  All C(H) groups, All C(H,H) groups
2.a Secondary CH2 refined with riding coordinates:
 C7(H7A,H7B)
2.b Aromatic/amide H refined with riding coordinates:
 C8(H8), C17(H17), C11(H11), C5(H5), C13(H13), C1(H1), C12(H12), C4(H4),
 C3(H3), C2(H2)
2.c X=CH2 refined with riding coordinates:
 C18(H18A,H18B)
;
_olex2_submission_special_instructions 'No special instructions were received'
_oxdiff_exptl_absorpt_empirical_details
;
Empirical correction (ABSPACK) includes:
- Absorption correction using spherical harmonics
- Frame scaling
;
_oxdiff_exptl_absorpt_empirical_full_max 1.541
_oxdiff_exptl_absorpt_empirical_full_min 0.700

loop_
_space_group_symop_operation_xyz
'x, y, z'
'-x, y+1/2, -z+1/2'
'-x, -y, -z'
'x, -y-1/2, z-1/2'

loop_
_atom_site_label
_atom_site_type_symbol
_atom_site_fract_x
_atom_site_fract_y
_atom_site_fract_z
_atom_site_U_iso_or_equiv
_atom_site_adp_type
_atom_site_occupancy
_atom_site_site_symmetry_order
_atom_site_calc_flag
_atom_site_refinement_flags_posn
_atom_site_refinement_flags_adp
_atom_site_refinement_flags_occupancy
_atom_site_disorder_assembly
_atom_site_disorder_group
Cl1 Cl 0.79299(10) 0.44598(5) 0.18891(6) 0.0786(3) Uani 1 1 d . . . . .
O1 O 0.6307(2) 0.31301(9) 0.62320(13) 0.0537(4) Uani 1 1 d . . . . .
N1 N 0.6565(2) 0.30349(10) 0.42784(15) 0.0452(4) Uani 1 1 d . . . . .
C15 C 0.7048(2) 0.43165(12) 0.52899(18) 0.0432(5) Uani 1 1 d . . . . .
C16 C 0.6611(2) 0.34642(12) 0.53360(17) 0.0424(5) Uani 1 1 d . . . . .
C8 C 0.6961(3) 0.33449(14) 0.32503(18) 0.0495(5) Uani 1 1 d . . . . .
H8 H 0.690371 0.302218 0.256831 0.059 Uiso 1 1 calc R U . . .
C14 C 0.7036(3) 0.48211(13) 0.62986(19) 0.0480(5) Uani 1 1 d . . . . .
C10 C 0.7498(3) 0.46271(13) 0.42395(19) 0.0480(5) Uani 1 1 d . . . . .
C6 C 0.4079(3) 0.20728(12) 0.39349(19) 0.0463(5) Uani 1 1 d . . . . .
C7 C 0.6044(3) 0.21888(12) 0.4259(2) 0.0490(5) Uani 1 1 d . . . . .
H7A H 0.654058 0.195775 0.506187 0.059 Uiso 1 1 calc R U . . .
H7B H 0.653178 0.190736 0.366455 0.059 Uiso 1 1 calc R U . . .
C9 C 0.7428(3) 0.41068(15) 0.32168(19) 0.0525(5) Uani 1 1 d . . . . .
C17 C 0.6462(3) 0.45695(13) 0.7419(2) 0.0544(5) Uani 1 1 d . . . . .
H17 H 0.551978 0.422029 0.731839 0.065 Uiso 1 1 calc R U . . .
C11 C 0.7986(3) 0.54305(14) 0.4213(2) 0.0590(6) Uani 1 1 d . . . . .
H11 H 0.830116 0.563562 0.352795 0.071 Uiso 1 1 calc R U . . .
C5 C 0.3062(3) 0.23280(15) 0.2809(2) 0.0581(6) Uani 1 1 d . . . . .
H5 H 0.359667 0.257979 0.225864 0.070 Uiso 1 1 calc R U . . .
C13 C 0.7512(3) 0.56123(13) 0.6222(2) 0.0601(6) Uani 1 1 d . . . . .
H13 H 0.750564 0.595128 0.687563 0.072 Uiso 1 1 calc R U . . .
C1 C 0.3253(4) 0.16915(16) 0.4723(2) 0.0637(6) Uani 1 1 d . . . . .
H1 H 0.391127 0.151389 0.548284 0.076 Uiso 1 1 calc R U . . .
C12 C 0.7992(3) 0.59097(15) 0.5206(2) 0.0659(7) Uani 1 1 d . . . . .
H12 H 0.832395 0.643948 0.519288 0.079 Uiso 1 1 calc R U . . .
C4 C 0.1271(3) 0.22144(17) 0.2492(3) 0.0675(7) Uani 1 1 d . . . . .
H4 H 0.060632 0.239704 0.173812 0.081 Uiso 1 1 calc R U . . .
C3 C 0.0466(3) 0.18344(16) 0.3282(3) 0.0705(7) Uani 1 1 d . . . . .
H3 H -0.074305 0.175576 0.306513 0.085 Uiso 1 1 calc R U . . .
C2 C 0.1451(4) 0.15692(18) 0.4399(3) 0.0784(8) Uani 1 1 d . . . . .
H2 H 0.091067 0.130770 0.493772 0.094 Uiso 1 1 calc R U . . .
C18 C 0.7204(5) 0.48108(18) 0.8519(3) 0.0845(9) Uani 1 1 d . . . . .
H18A H 0.814871 0.516010 0.864664 0.101 Uiso 1 1 calc R U . . .
H18B H 0.679234 0.463500 0.918348 0.101 Uiso 1 1 calc R U . . .

loop_
_atom_site_aniso_label
_atom_site_aniso_U_11
_atom_site_aniso_U_22
_atom_site_aniso_U_33
_atom_site_aniso_U_23
_atom_site_aniso_U_13
_atom_site_aniso_U_12
Cl1 0.0980(5) 0.0879(5) 0.0507(4) 0.0101(3) 0.0200(3) -0.0248(4)
O1 0.0717(10) 0.0466(8) 0.0406(8) 0.0035(6) 0.0100(7) -0.0043(7)
N1 0.0489(9) 0.0413(9) 0.0429(9) -0.0026(7) 0.0064(7) -0.0036(7)
C15 0.0398(9) 0.0418(10) 0.0412(10) 0.0041(8) -0.0030(7) 0.0007(8)
C16 0.0411(9) 0.0422(10) 0.0389(10) 0.0009(8) 0.0001(7) 0.0014(8)
C8 0.0513(11) 0.0561(12) 0.0397(10) -0.0036(9) 0.0089(8) -0.0051(10)
C14 0.0476(10) 0.0425(11) 0.0463(11) -0.0002(8) -0.0029(8) 0.0041(9)
C10 0.0419(10) 0.0462(11) 0.0485(11) 0.0036(9) -0.0028(8) -0.0037(9)
C6 0.0575(11) 0.0339(10) 0.0478(11) -0.0086(8) 0.0136(9) -0.0016(9)
C7 0.0570(12) 0.0366(10) 0.0510(11) -0.0043(8) 0.0089(9) -0.0009(9)
C9 0.0522(12) 0.0592(13) 0.0425(11) 0.0047(9) 0.0047(9) -0.0065(10)
C17 0.0638(13) 0.0418(11) 0.0547(12) -0.0003(9) 0.0088(10) 0.0095(10)
C11 0.0593(13) 0.0495(13) 0.0609(14) 0.0131(10) 0.0007(10) -0.0080(10)
C5 0.0610(13) 0.0608(14) 0.0508(12) -0.0005(10) 0.0104(10) -0.0058(11)
C13 0.0690(15) 0.0403(12) 0.0616(14) -0.0042(10) -0.0020(11) 0.0015(10)
C1 0.0734(15) 0.0604(14) 0.0573(14) 0.0067(11) 0.0161(11) -0.0049(12)
C12 0.0684(15) 0.0413(12) 0.0766(17) 0.0043(11) -0.0039(12) -0.0080(11)
C4 0.0622(14) 0.0655(15) 0.0676(15) -0.0053(12) 0.0023(12) 0.0004(13)
C3 0.0543(13) 0.0602(15) 0.096(2) -0.0087(14) 0.0172(13) -0.0037(12)
C2 0.0756(17) 0.0744(18) 0.093(2) 0.0088(16) 0.0348(16) -0.0146(15)
C18 0.133(3) 0.0651(17) 0.0550(15) -0.0094(13) 0.0222(16) -0.0024(18)

loop_
_atom_type_symbol
_atom_type_description
_atom_type_scat_dispersion_real
_atom_type_scat_dispersion_imag
_atom_type_scat_source
C C 0.0181 0.0091 'International Tables Vol C Tables 4.2.6.8 and 6.1.1.4'
H H 0.0000 0.0000 'International Tables Vol C Tables 4.2.6.8 and 6.1.1.4'
Cl Cl 0.3639 0.7018 'International Tables Vol C Tables 4.2.6.8 and 6.1.1.4'
N N 0.0311 0.0180 'International Tables Vol C Tables 4.2.6.8 and 6.1.1.4'
O O 0.0492 0.0322 'International Tables Vol C Tables 4.2.6.8 and 6.1.1.4'

loop_
_exptl_crystal_face_index_h
_exptl_crystal_face_index_k
_exptl_crystal_face_index_l
_exptl_crystal_face_perp_dist
0 3 7 0.2318
0 -3 -7 0.1286
-1 -10 2 0.1702
1 10 -2 0.1702
5 0 0 0.0765
-5 0 0 0.0765
2 5 -6 0.1446
-2 -6 6 0.1648
0 -10 -2 0.1397
3 -9 -1 0.1194
-5 2 2 0.1131
3 -5 4 0.1266
3 2 4 0.1462
-4 -5 4 0.1234
-5 -2 -1 0.0670
-5 1 -1 0.0626

loop_
_geom_angle_atom_site_label_1
_geom_angle_atom_site_label_2
_geom_angle_atom_site_label_3
_geom_angle
_geom_angle_site_symmetry_1
_geom_angle_site_symmetry_3
_geom_angle_publ_flag
C16 N1 C7 117.68(17) . . ?
C8 N1 C16 124.06(18) . . ?
C8 N1 C7 118.26(17) . . ?
C14 C15 C16 120.42(19) . . ?
C10 C15 C16 119.77(19) . . ?
C10 C15 C14 119.80(19) . . ?
O1 C16 N1 119.65(18) . . ?
O1 C16 C15 124.59(19) . . ?
N1 C16 C15 115.76(17) . . ?
C9 C8 N1 120.7(2) . . ?
C15 C14 C17 124.29(19) . . ?
C13 C14 C15 118.0(2) . . ?
C13 C14 C17 117.6(2) . . ?
C15 C10 C9 118.27(19) . . ?
C11 C10 C15 119.9(2) . . ?
C11 C10 C9 121.8(2) . . ?
C5 C6 C7 120.4(2) . . ?
C1 C6 C7 121.4(2) . . ?
C1 C6 C5 118.2(2) . . ?
N1 C7 C6 112.99(17) . . ?
C8 C9 Cl1 118.32(18) . . ?
C8 C9 C10 121.3(2) . . ?
C10 C9 Cl1 120.34(18) . . ?
C18 C17 C14 123.6(3) . . ?
C12 C11 C10 119.6(2) . . ?
C4 C5 C6 121.0(2) . . ?
C12 C13 C14 122.1(2) . . ?
C6 C1 C2 120.8(2) . . ?
C11 C12 C13 120.6(2) . . ?
C3 C4 C5 120.3(3) . . ?
C4 C3 C2 119.7(2) . . ?
C3 C2 C1 120.0(3) . . ?

loop_
_geom_bond_atom_site_label_1
_geom_bond_atom_site_label_2
_geom_bond_distance
_geom_bond_site_symmetry_2
_geom_bond_publ_flag
Cl1 C9 1.736(2) . ?
O1 C16 1.225(2) . ?
N1 C16 1.381(3) . ?
N1 C8 1.369(3) . ?
N1 C7 1.480(3) . ?
C15 C16 1.479(3) . ?
C15 C14 1.416(3) . ?
C15 C10 1.411(3) . ?
C8 C9 1.337(3) . ?
C14 C17 1.496(3) . ?
C14 C13 1.392(3) . ?
C10 C9 1.433(3) . ?
C10 C11 1.408(3) . ?
C6 C7 1.509(3) . ?
C6 C5 1.386(3) . ?
C6 C1 1.377(3) . ?
C17 C18 1.293(4) . ?
C11 C12 1.373(4) . ?
C5 C4 1.377(3) . ?
C13 C12 1.379(4) . ?
C1 C2 1.387(4) . ?
C4 C3 1.367(4) . ?
C3 C2 1.375(4) . ?

loop_
_exptl_oxdiff_crystal_face_indexfrac_h
_exptl_oxdiff_crystal_face_indexfrac_k
_exptl_oxdiff_crystal_face_indexfrac_l
_exptl_oxdiff_crystal_face_x
_exptl_oxdiff_crystal_face_y
_exptl_oxdiff_crystal_face_z
-0.3127 3.1653 6.8432 0.3236 0.9156 -0.2388
0.3758 -2.5685 -6.9648 -0.3277 -0.9270 0.1823
-1.1098 -10.1779 2.4616 0.0876 0.2458 0.9654
1.1098 10.1779 -2.4616 -0.0876 -0.2458 -0.9654
4.9822 -0.0276 -0.2474 0.9565 -0.2293 -0.1804
-4.9822 0.0276 0.2474 -0.9565 0.2293 0.1804
1.8775 4.8669 -6.4217 -0.1095 -0.8367 -0.5365
-1.8544 -6.2787 5.8308 0.0975 0.7454 0.6594
-0.1708 -10.4156 -2.0506 -0.0099 -0.3669 0.9302
2.8156 -9.0922 -1.2540 0.6033 -0.3698 0.7066
-4.9685 2.2497 2.3677 -0.8528 0.5221 -0.0090
2.7068 -5.0109 4.0760 0.8580 0.3556 0.3708
3.4596 2.0820 3.7879 0.8828 0.3663 -0.2942
-4.1499 -5.2952 3.7374 -0.4965 0.5814 0.6446
-4.5928 -2.3794 -1.0413 -0.9264 0.0241 0.3757
-4.6343 0.5438 -1.2925 -0.9932 0.0256 0.1138
